data_2243315
loop_
_publ_author_name
'Chadeayne, Andrew R.'
'Pham, Duyen N. K.'
'Golen, James A.'
'Manke, David R.'

_publ_section_title
;
 Bis(4-hydroxy-<i>N</i>-isopropyl-<i>N</i>-methyltryptammonium) fumarate:
 a new crystalline form of miprocin
;
_journal_coeditor_code ZL2774
_journal_issue 4
_journal_name_full 'Acta Crystallographica Section E'
_journal_page_first 514
_journal_page_last 517
_journal_paper_doi 10.1107/S2056989020002923
_journal_volume 76
_journal_year 2020
_chemical_formula_iupac 'C14 H21 N2 O +, C2 H O2 -'
_chemical_formula_moiety 'C14 H21 N2 O +, C2 H O2 -'
_chemical_formula_sum 'C16 H22 N2 O3'
_chemical_formula_weight 290.35
_chemical_name_systematic
;
Bis{[2-(4-hydroxy-1<i>H</i>-indol-3-yl)ethyl](methyl)propan-2-ylazanium}
but-2-enedioate
;
_space_group_crystal_system monoclinic
_space_group_IT_number 15
_space_group_name_Hall '-C 2yc'
_space_group_name_H-M_alt 'C 1 2/c 1'
_atom_sites_solution_hydrogens mixed
_atom_sites_solution_primary iterative
_atom_sites_solution_secondary difmap
_audit_creation_method
;
Olex2 1.3
(compiled Nov 21 2019 18:26:39 for OlexSys, GUI svn.r6003)
;
_cell_angle_alpha 90
_cell_angle_beta 105.78(2)
_cell_angle_gamma 90
_cell_formula_units_Z 8
_cell_length_a 19.770(13)
_cell_length_b 9.477(6)
_cell_length_c 17.620(12)
_cell_measurement_reflns_used 5659
_cell_measurement_temperature 200(2)
_cell_measurement_theta_max 23.25
_cell_measurement_theta_min 2.55
_cell_volume 3177(4)
_computing_cell_refinement
;
SAINT (Bruker, 2018)
;
_computing_data_collection
;
APEX3 (Bruker, 2018)
;
_computing_data_reduction
;
SAINT (Bruker, 2018)
;
_computing_molecular_graphics
;
<i>OLEX2</i> (Dolomanov <i>et al.</i>,  2009)
;
_computing_publication_material
;
publCIF (Westrip, 2010)
;
_computing_structure_refinement
;
SHELXL2018 (Sheldrick, 2015b)
;
_computing_structure_solution
;
SHELXT2014 (Sheldrick, 2015a)
;
_diffrn_ambient_temperature 200.0
_diffrn_measured_fraction_theta_full 0.995
_diffrn_measured_fraction_theta_max 0.976
_diffrn_measurement_device_type 'Bruker D8 Venture CMOS'
_diffrn_measurement_method '\f and \w scans'
_diffrn_radiation_type MoK\a
_diffrn_radiation_wavelength 0.71073
_diffrn_reflns_av_R_equivalents 0.0856
_diffrn_reflns_av_unetI/netI 0.0331
_diffrn_reflns_limit_h_max 23
_diffrn_reflns_limit_h_min -23
_diffrn_reflns_limit_k_max 11
_diffrn_reflns_limit_k_min -11
_diffrn_reflns_limit_l_max 21
_diffrn_reflns_limit_l_min -21
_diffrn_reflns_number 39417
_diffrn_reflns_theta_full 25.242
_diffrn_reflns_theta_max 25.517
_diffrn_reflns_theta_min 2.551
_diffrn_source_current 30.0
_diffrn_source_power 1.5
_diffrn_source_voltage 50.0
_diffrn_standards_number 0
_exptl_absorpt_coefficient_mu 0.084
_exptl_absorpt_correction_T_max 0.7452
_exptl_absorpt_correction_T_min 0.6922
_exptl_absorpt_correction_type multi-scan
_exptl_absorpt_process_details
;
(SADABS; Bruker, 2018)
;
_exptl_crystal_colour colourless
_exptl_crystal_density_diffrn 1.214
_exptl_crystal_description block
_exptl_crystal_F_000 1248
_exptl_crystal_size_max 0.25
_exptl_crystal_size_mid 0.2
_exptl_crystal_size_min 0.1
_refine_diff_density_max 0.148
_refine_diff_density_min -0.129
_refine_ls_extinction_coef 0.0036(5)
_refine_ls_extinction_expression Fc^*^=kFc[1+0.001xFc^2^\l^3^/sin(2\q)]^-1/4^
_refine_ls_extinction_method
;
SHELXL2018 (Sheldrick, 2015b)
;
_refine_ls_goodness_of_fit_ref 1.058
_refine_ls_hydrogen_treatment mixed
_refine_ls_matrix_type full
_refine_ls_number_parameters 265
_refine_ls_number_reflns 2890
_refine_ls_number_restraints 11
_refine_ls_restrained_S_all 1.056
_refine_ls_R_factor_all 0.0775
_refine_ls_R_factor_gt 0.0466
_refine_ls_shift/su_max 0.000
_refine_ls_shift/su_mean 0.000
_refine_ls_structure_factor_coef Fsqd
_refine_ls_weighting_details 'w=1/[\s^2^(Fo^2^)+(0.0307P)^2^+2.6574P] where P=(Fo^2^+2Fc^2^)/3'
_refine_ls_weighting_scheme calc
_refine_ls_wR_factor_gt 0.0929
_refine_ls_wR_factor_ref 0.1054
_reflns_number_gt 2007
_reflns_number_total 2890
_reflns_threshold_expression 'I > 2\s(I)'
_cod_data_source_file zl2774sup1.cif
_cod_data_source_block I
_cod_database_code 2243315
_shelx_space_group_comment
;
The symmetry employed for this shelxl refinement is uniquely defined
by the following loop, which should always be used as a source of
symmetry information in preference to the above space-group names.
They are only intended as comments.
;

loop_
_space_group_symop_operation_xyz
'x, y, z'
'-x, y, -z+1/2'
'x+1/2, y+1/2, z'
'-x+1/2, y+1/2, -z+1/2'
'-x, -y, -z'
'x, -y, z-1/2'
'-x+1/2, -y+1/2, -z'
'x+1/2, -y+1/2, z-1/2'

loop_
_atom_site_type_symbol
_atom_site_label
_atom_site_fract_x
_atom_site_fract_y
_atom_site_fract_z
_atom_site_U_iso_or_equiv
_atom_site_adp_type
_atom_site_calc_flag
_atom_site_occupancy
_atom_site_disorder_assembly
_atom_site_disorder_group
O O1 0.31856(7) 0.49585(15) 0.58406(9) 0.0493(4) Uani d 1 . .
H H1 0.3549(9) 0.553(2) 0.5887(14) 0.074 Uiso d 1 . .
N N1 0.21977(11) 0.1682(2) 0.71648(12) 0.0605(5) Uani d 1 . .
H H1A 0.2128(12) 0.107(2) 0.7503(11) 0.073 Uiso d 1 . .
C C1 0.27162(10) 0.33085(19) 0.65757(11) 0.0381(5) Uani d 1 . .
C C2 0.32760(11) 0.42144(19) 0.65257(12) 0.0400(5) Uani d 1 . .
C C3 0.38761(11) 0.4290(2) 0.71573(13) 0.0505(6) Uani d 1 . .
H H3 0.425086 0.489562 0.712691 0.061 Uiso calc 1 . .
C C4 0.39340(13) 0.3476(3) 0.78447(14) 0.0609(6) Uani d 1 . .
H H4 0.434890 0.354722 0.826879 0.073 Uiso calc 1 . .
C C5 0.34054(14) 0.2583(3) 0.79158(14) 0.0620(7) Uani d 1 . .
H H5 0.344946 0.203862 0.837966 0.074 Uiso calc 1 . .
C C6 0.27957(12) 0.2504(2) 0.72753(13) 0.0487(6) Uani d 1 . .
C C7 0.17506(12) 0.1943(2) 0.64280(13) 0.0522(6) Uani d 1 . .
H H7 0.130641 0.150538 0.622100 0.063 Uiso calc 1 . .
C C8 0.20396(10) 0.29280(19) 0.60364(12) 0.0400(5) Uani d 1 . .
C C9 0.17292(11) 0.33949(19) 0.51916(12) 0.0431(5) Uani d 1 . .
H H9A 0.133346 0.276143 0.494062 0.052 Uiso calc 1 . .
H H9B 0.209080 0.329163 0.490173 0.052 Uiso calc 1 . .
C C10 0.14642(10) 0.49194(19) 0.51102(11) 0.0392(5) Uani d 1 . .
H H10A 0.112079 0.503834 0.542269 0.047 Uiso calc 0.753(7) A 1
H H10B 0.186480 0.555914 0.533343 0.047 Uiso calc 0.753(7) A 1
H H10C 0.098438 0.494556 0.518071 0.047 Uiso calc 0.247(7) A 2
H H10D 0.177245 0.549775 0.553315 0.047 Uiso calc 0.247(7) A 2
N N2 0.1120(2) 0.5345(4) 0.4263(3) 0.0424(10) Uani d 0.753(7) A 1
H H2 0.1020(16) 0.6251(14) 0.427(2) 0.064 Uiso d 0.753(7) A 1
C C11 0.16090(17) 0.5281(3) 0.37193(17) 0.0460(11) Uani d 0.753(7) A 1
H H11 0.174245 0.427448 0.366898 0.055 Uiso calc 0.753(7) A 1
C C12 0.1208(6) 0.5835(11) 0.2891(5) 0.075(2) Uani d 0.753(7) A 1
H H12A 0.081724 0.519686 0.265521 0.113 Uiso calc 0.753(7) A 1
H H12B 0.152896 0.587641 0.255495 0.113 Uiso calc 0.753(7) A 1
H H12C 0.102418 0.678046 0.294075 0.113 Uiso calc 0.753(7) A 1
C C13 0.2280(5) 0.6136(11) 0.4063(5) 0.0550(16) Uani d 0.753(7) A 1
H H13A 0.254848 0.570569 0.455889 0.082 Uiso calc 0.753(7) A 1
H H13B 0.215425 0.710610 0.416231 0.082 Uiso calc 0.753(7) A 1
H H13C 0.256526 0.614481 0.368717 0.082 Uiso calc 0.753(7) A 1
C C14 0.0444(4) 0.4557(8) 0.3919(4) 0.0602(16) Uani d 0.753(7) A 1
H H14A 0.012269 0.515034 0.352607 0.090 Uiso calc 0.753(7) A 1
H H14B 0.022643 0.432096 0.434091 0.090 Uiso calc 0.753(7) A 1
H H14C 0.054337 0.368833 0.366817 0.090 Uiso calc 0.753(7) A 1
N N2A 0.1450(7) 0.5560(14) 0.4311(9) 0.050(3) Uani d 0.247(7) A 2
H H2A 0.134(5) 0.643(4) 0.439(7) 0.075 Uiso d 0.247(7) A 2
C C11A 0.1027(5) 0.4723(9) 0.3612(6) 0.056(4) Uani d 0.247(7) A 2
H H11A 0.129490 0.383119 0.360557 0.067 Uiso calc 0.247(7) A 2
C C12A 0.1043(18) 0.553(3) 0.2865(15) 0.072(9) Uani d 0.247(7) A 2
H H12D 0.152027 0.587736 0.291618 0.108 Uiso calc 0.247(7) A 2
H H12E 0.071726 0.632858 0.279034 0.108 Uiso calc 0.247(7) A 2
H H12F 0.090242 0.489724 0.240840 0.108 Uiso calc 0.247(7) A 2
C C13A 0.0317(13) 0.428(3) 0.3716(17) 0.083(7) Uani d 0.247(7) A 2
H H13D 0.038819 0.359379 0.414764 0.124 Uiso calc 0.247(7) A 2
H H13E 0.003480 0.384461 0.322671 0.124 Uiso calc 0.247(7) A 2
H H13F 0.007061 0.510726 0.383946 0.124 Uiso calc 0.247(7) A 2
C C14A 0.2162(13) 0.601(3) 0.4231(16) 0.048(5) Uani d 0.247(7) A 2
H H14D 0.210287 0.677296 0.384573 0.072 Uiso calc 0.247(7) A 2
H H14E 0.238906 0.520050 0.405164 0.072 Uiso calc 0.247(7) A 2
H H14F 0.245452 0.633016 0.474299 0.072 Uiso calc 0.247(7) A 2
O O2 0.41362(7) 0.68230(14) 0.57453(9) 0.0518(4) Uani d 1 . .
C C15 0.45985(11) 0.6662(2) 0.53625(14) 0.0489(5) Uani d 1 . .
C C16 0.47710(10) 0.5170(2) 0.51944(13) 0.0438(5) Uani d 1 . .
H H16 0.453512 0.442783 0.538017 0.053 Uiso calc 1 . .
O O3 0.4846(16) 0.7662(12) 0.5058(18) 0.079(4) Uani d 0.73(8) B 1
O O3A 0.5040(17) 0.762(4) 0.537(4) 0.066(7) Uani d 0.27(8) B 2

loop_
_atom_site_aniso_label
_atom_site_aniso_U_11
_atom_site_aniso_U_22
_atom_site_aniso_U_33
_atom_site_aniso_U_12
_atom_site_aniso_U_13
_atom_site_aniso_U_23
O1 0.0463(9) 0.0440(8) 0.0593(9) -0.0065(7) 0.0175(7) 0.0114(7)
N1 0.0821(14) 0.0515(12) 0.0562(13) -0.0066(11) 0.0332(11) 0.0146(10)
C1 0.0498(12) 0.0287(10) 0.0412(11) 0.0039(9) 0.0215(10) -0.0007(8)
C2 0.0464(12) 0.0298(10) 0.0474(12) 0.0064(9) 0.0189(10) -0.0015(9)
C3 0.0466(13) 0.0467(12) 0.0581(14) 0.0043(10) 0.0145(12) -0.0041(11)
C4 0.0633(15) 0.0632(15) 0.0520(14) 0.0116(13) 0.0085(12) -0.0056(12)
C5 0.0827(18) 0.0618(15) 0.0435(14) 0.0132(14) 0.0206(14) 0.0069(11)
C6 0.0628(15) 0.0419(12) 0.0475(13) 0.0043(11) 0.0251(12) 0.0032(10)
C7 0.0583(14) 0.0436(12) 0.0600(15) -0.0069(10) 0.0253(12) 0.0032(11)
C8 0.0485(12) 0.0290(10) 0.0485(12) 0.0010(8) 0.0234(10) 0.0018(9)
C9 0.0504(12) 0.0305(10) 0.0503(12) -0.0006(9) 0.0168(10) -0.0035(9)
C10 0.0436(11) 0.0336(10) 0.0454(12) 0.0016(9) 0.0204(10) -0.0011(9)
N2 0.048(2) 0.0347(16) 0.0467(19) 0.0054(18) 0.016(2) 0.0011(13)
C11 0.063(3) 0.0365(16) 0.0449(19) 0.0035(15) 0.0246(17) -0.0003(13)
C12 0.102(4) 0.074(6) 0.049(3) -0.009(4) 0.019(3) 0.009(3)
C13 0.051(4) 0.063(3) 0.059(3) 0.001(3) 0.028(2) 0.010(3)
C14 0.056(4) 0.044(3) 0.074(3) -0.016(2) 0.007(3) 0.003(3)
N2A 0.060(8) 0.034(6) 0.056(6) 0.022(6) 0.017(7) -0.001(5)
C11A 0.059(8) 0.034(5) 0.064(7) 0.004(5) 0.000(5) -0.007(5)
C12A 0.13(2) 0.032(8) 0.054(10) 0.029(12) 0.032(12) 0.011(6)
C13A 0.048(10) 0.061(11) 0.130(18) -0.024(7) 0.007(11) -0.035(10)
C14A 0.049(9) 0.039(7) 0.074(12) 0.011(6) 0.046(7) 0.010(7)
O2 0.0507(9) 0.0341(7) 0.0808(11) 0.0017(6) 0.0353(8) 0.0008(7)
C15 0.0470(12) 0.0326(11) 0.0739(16) 0.0036(10) 0.0278(12) 0.0051(11)
C16 0.0402(11) 0.0306(10) 0.0651(14) -0.0004(9) 0.0221(10) 0.0069(9)
O3 0.100(8) 0.0310(18) 0.137(9) 0.008(3) 0.083(7) 0.017(4)
O3A 0.057(10) 0.031(6) 0.124(19) -0.012(6) 0.048(11) 0.001(9)

loop_
_atom_type_symbol
_atom_type_description
_atom_type_scat_dispersion_real
_atom_type_scat_dispersion_imag
_atom_type_scat_source
C C 0.0033 0.0016 'International Tables Vol C Tables 4.2.6.8 and 6.1.1.4'
H H 0.0000 0.0000 'International Tables Vol C Tables 4.2.6.8 and 6.1.1.4'
N N 0.0061 0.0033 'International Tables Vol C Tables 4.2.6.8 and 6.1.1.4'
O O 0.0106 0.0060 'International Tables Vol C Tables 4.2.6.8 and 6.1.1.4'

loop_
_geom_angle_atom_site_label_1
_geom_angle_atom_site_label_2
_geom_angle_atom_site_label_3
_geom_angle_site_symmetry_1
_geom_angle_site_symmetry_3
_geom_angle
_geom_angle_publ_flag
C2 O1 H1 . . 109.0(16) ?
C6 N1 H1A . . 124.6(17) ?
C7 N1 H1A . . 125.8(17) ?
C7 N1 C6 . . 109.58(18) ?
C2 C1 C8 . . 134.38(18) ?
C6 C1 C2 . . 118.24(19) ?
C6 C1 C8 . . 107.32(18) ?
O1 C2 C1 . . 116.68(18) ?
O1 C2 C3 . . 123.93(19) ?
C3 C2 C1 . . 119.38(19) ?
C2 C3 H3 . . 119.7 ?
C2 C3 C4 . . 120.7(2) ?
C4 C3 H3 . . 119.7 ?
C3 C4 H4 . . 119.1 ?
C5 C4 C3 . . 121.8(2) ?
C5 C4 H4 . . 119.1 ?
C4 C5 H5 . . 121.2 ?
C4 C5 C6 . . 117.6(2) ?
C6 C5 H5 . . 121.2 ?
N1 C6 C1 . . 106.9(2) ?
N1 C6 C5 . . 130.8(2) ?
C5 C6 C1 . . 122.3(2) ?
N1 C7 H7 . . 124.8 ?
C8 C7 N1 . . 110.3(2) ?
C8 C7 H7 . . 124.8 ?
C1 C8 C9 . . 128.51(17) ?
C7 C8 C1 . . 105.86(18) ?
C7 C8 C9 . . 125.42(19) ?
C8 C9 H9A . . 108.8 ?
C8 C9 H9B . . 108.8 ?
C8 C9 C10 . . 113.90(16) ?
H9A C9 H9B . . 107.7 ?
C10 C9 H9A . . 108.8 ?
C10 C9 H9B . . 108.8 ?
C9 C10 H10A . . 108.9 ?
C9 C10 H10B . . 108.9 ?
C9 C10 H10C . . 109.1 ?
C9 C10 H10D . . 109.1 ?
H10A C10 H10B . . 107.8 ?
H10C C10 H10D . . 107.8 ?
N2 C10 C9 . . 113.2(2) ?
N2 C10 H10A . . 108.9 ?
N2 C10 H10B . . 108.9 ?
N2A C10 C9 . . 112.5(5) ?
N2A C10 H10C . . 109.1 ?
N2A C10 H10D . . 109.1 ?
C10 N2 H2 . . 106(2) ?
C10 N2 C11 . . 114.3(3) ?
C11 N2 H2 . . 104(2) ?
C14 N2 C10 . . 112.0(4) ?
C14 N2 H2 . . 108(2) ?
C14 N2 C11 . . 111.7(4) ?
N2 C11 H11 . . 108.6 ?
N2 C11 C12 . . 109.0(5) ?
C12 C11 H11 . . 108.6 ?
C13 C11 N2 . . 110.9(4) ?
C13 C11 H11 . . 108.6 ?
C13 C11 C12 . . 111.0(5) ?
C11 C12 H12A . . 109.5 ?
C11 C12 H12B . . 109.5 ?
C11 C12 H12C . . 109.5 ?
H12A C12 H12B . . 109.5 ?
H12A C12 H12C . . 109.5 ?
H12B C12 H12C . . 109.5 ?
C11 C13 H13A . . 109.5 ?
C11 C13 H13B . . 109.5 ?
C11 C13 H13C . . 109.5 ?
H13A C13 H13B . . 109.5 ?
H13A C13 H13C . . 109.5 ?
H13B C13 H13C . . 109.5 ?
N2 C14 H14A . . 109.5 ?
N2 C14 H14B . . 109.5 ?
N2 C14 H14C . . 109.5 ?
H14A C14 H14B . . 109.5 ?
H14A C14 H14C . . 109.5 ?
H14B C14 H14C . . 109.5 ?
C10 N2A H2A . . 100(8) ?
C11A N2A C10 . . 114.2(10) ?
C11A N2A H2A . . 122(8) ?
C11A N2A C14A . . 113.2(16) ?
C14A N2A C10 . . 114.4(13) ?
C14A N2A H2A . . 92(7) ?
N2A C11A H11A . . 106.0 ?
N2A C11A C12A . . 107.6(15) ?
N2A C11A C13A . . 111.8(12) ?
C12A C11A H11A . . 106.0 ?
C13A C11A H11A . . 106.0 ?
C13A C11A C12A . . 118.5(19) ?
C11A C12A H12D . . 109.5 ?
C11A C12A H12E . . 109.5 ?
C11A C12A H12F . . 109.5 ?
H12D C12A H12E . . 109.5 ?
H12D C12A H12F . . 109.5 ?
H12E C12A H12F . . 109.5 ?
C11A C13A H13D . . 109.5 ?
C11A C13A H13E . . 109.5 ?
C11A C13A H13F . . 109.5 ?
H13D C13A H13E . . 109.5 ?
H13D C13A H13F . . 109.5 ?
H13E C13A H13F . . 109.5 ?
N2A C14A H14D . . 109.5 ?
N2A C14A H14E . . 109.5 ?
N2A C14A H14F . . 109.5 ?
H14D C14A H14E . . 109.5 ?
H14D C14A H14F . . 109.5 ?
H14E C14A H14F . . 109.5 ?
O2 C15 C16 . . 116.58(17) ?
O3 C15 O2 . . 123.5(5) ?
O3 C15 C16 . . 119.5(5) ?
O3A C15 O2 . . 120.2(17) ?
O3A C15 C16 . . 119.1(14) ?
C15 C16 H16 . . 118.0 ?
C16 C16 C15 5_666 . 123.9(2) ?
C16 C16 H16 5_666 . 118.0 ?

loop_
_geom_bond_atom_site_label_1
_geom_bond_atom_site_label_2
_geom_bond_site_symmetry_2
_geom_bond_distance
_geom_bond_publ_flag
O1 H1 . 0.885(10) ?
O1 C2 . 1.367(2) ?
N1 H1A . 0.870(10) ?
N1 C6 . 1.385(3) ?
N1 C7 . 1.380(3) ?
C1 C2 . 1.422(3) ?
C1 C6 . 1.421(3) ?
C1 C8 . 1.460(3) ?
C2 C3 . 1.390(3) ?
C3 H3 . 0.9500 ?
C3 C4 . 1.414(3) ?
C4 H4 . 0.9500 ?
C4 C5 . 1.377(3) ?
C5 H5 . 0.9500 ?
C5 C6 . 1.412(3) ?
C7 H7 . 0.9500 ?
C7 C8 . 1.374(3) ?
C8 C9 . 1.514(3) ?
C9 H9A . 0.9900 ?
C9 H9B . 0.9900 ?
C9 C10 . 1.530(3) ?
C10 H10A . 0.9900 ?
C10 H10B . 0.9900 ?
C10 H10C . 0.9900 ?
C10 H10D . 0.9900 ?
C10 N2 . 1.518(5) ?
C10 N2A . 1.527(15) ?
N2 H2 . 0.882(10) ?
N2 C11 . 1.536(5) ?
N2 C14 . 1.506(7) ?
C11 H11 . 1.0000 ?
C11 C12 . 1.550(9) ?
C11 C13 . 1.531(10) ?
C12 H12A . 0.9800 ?
C12 H12B . 0.9800 ?
C12 H12C . 0.9800 ?
C13 H13A . 0.9800 ?
C13 H13B . 0.9800 ?
C13 H13C . 0.9800 ?
C14 H14A . 0.9800 ?
C14 H14B . 0.9800 ?
C14 H14C . 0.9800 ?
N2A H2A . 0.874(11) ?
N2A C11A . 1.511(18) ?
N2A C14A . 1.51(2) ?
C11A H11A . 1.0000 ?
C11A C12A . 1.53(2) ?
C11A C13A . 1.52(2) ?
C12A H12D . 0.9800 ?
C12A H12E . 0.9800 ?
C12A H12F . 0.9800 ?
C13A H13D . 0.9800 ?
C13A H13E . 0.9800 ?
C13A H13F . 0.9800 ?
C14A H14D . 0.9800 ?
C14A H14E . 0.9800 ?
C14A H14F . 0.9800 ?
O2 C15 . 1.284(2) ?
C15 C16 . 1.503(3) ?
C15 O3 . 1.251(10) ?
C15 O3A . 1.26(3) ?
C16 C16 5_666 1.315(4) ?
C16 H16 . 0.9500 ?

loop_
_geom_hbond_atom_site_label_D
_geom_hbond_atom_site_label_H
_geom_hbond_atom_site_label_A
_geom_hbond_site_symmetry_A
_geom_hbond_distance_DH
_geom_hbond_distance_HA
_geom_hbond_distance_DA
_geom_hbond_angle_DHA
_geom_hbond_publ_flag
O1 H1 O2 . 0.885(10) 1.752(12) 2.618(2) 165(2) yes
N2 H2 O2 7_566 0.882(10) 1.850(12) 2.730(5) 175(3) yes
N2A H2A O2 7_566 0.874(11) 1.89(4) 2.727(12) 160(11) yes
N1 H1A Cg2 4_546 0.869(10) 2.78(2) 3.552(3) 148.3(16) yes

loop_
_geom_torsion_atom_site_label_1
_geom_torsion_atom_site_label_2
_geom_torsion_atom_site_label_3
_geom_torsion_atom_site_label_4
_geom_torsion_site_symmetry_1
_geom_torsion_site_symmetry_2
_geom_torsion_site_symmetry_3
_geom_torsion_site_symmetry_4
_geom_torsion
_geom_torsion_publ_flag
O1 C2 C3 C4 . . . . -179.34(19) ?
N1 C7 C8 C1 . . . . -0.3(2) ?
N1 C7 C8 C9 . . . . 174.91(18) ?
C1 C2 C3 C4 . . . . 0.1(3) ?
C1 C8 C9 C10 . . . . -74.2(2) ?
C2 C1 C6 N1 . . . . -177.84(17) ?
C2 C1 C6 C5 . . . . 0.4(3) ?
C2 C1 C8 C7 . . . . 177.5(2) ?
C2 C1 C8 C9 . . . . 2.4(3) ?
C2 C3 C4 C5 . . . . 0.1(3) ?
C3 C4 C5 C6 . . . . -0.1(3) ?
C4 C5 C6 N1 . . . . 177.6(2) ?
C4 C5 C6 C1 . . . . -0.1(3) ?
C6 N1 C7 C8 . . . . 0.3(3) ?
C6 C1 C2 O1 . . . . 179.16(17) ?
C6 C1 C2 C3 . . . . -0.4(3) ?
C6 C1 C8 C7 . . . . 0.3(2) ?
C6 C1 C8 C9 . . . . -174.77(18) ?
C7 N1 C6 C1 . . . . -0.1(2) ?
C7 N1 C6 C5 . . . . -178.1(2) ?
C7 C8 C9 C10 . . . . 111.7(2) ?
C8 C1 C2 O1 . . . . 2.2(3) ?
C8 C1 C2 C3 . . . . -177.32(19) ?
C8 C1 C6 N1 . . . . -0.1(2) ?
C8 C1 C6 C5 . . . . 178.10(19) ?
C8 C9 C10 N2 . . . . -176.9(2) ?
C8 C9 C10 N2A . . . . 155.6(6) ?
C9 C10 N2 C11 . . . . -61.5(3) ?
C9 C10 N2 C14 . . . . 66.9(5) ?
C9 C10 N2A C11A . . . . 55.6(9) ?
C9 C10 N2A C14A . . . . -77.0(14) ?
C10 N2 C11 C12 . . . . -176.2(5) ?
C10 N2 C11 C13 . . . . -53.7(5) ?
C10 N2A C11A C12A . . . . 178.0(14) ?
C10 N2A C11A C13A . . . . 46.2(17) ?
C14 N2 C11 C12 . . . . 55.2(6) ?
C14 N2 C11 C13 . . . . 177.7(6) ?
C14A N2A C11A C12A . . . . -49(2) ?
C14A N2A C11A C13A . . . . 179.3(19) ?
O2 C15 C16 C16 . . . 5_666 179.6(3) ?
O3 C15 C16 C16 . . . 5_666 7(2) ?
O3A C15 C16 C16 . . . 5_666 -23(4) ?

_cod_database_fobs_code 2243315
